data_7154772
loop_
_publ_author_name
'Ramulu, B. Janaki'
'Koley, Suvajit'
'Singh, Maya Shankar'

_publ_section_title
;
 Metal-free Br\/onsted acid mediated synthesis of fully substituted
 thiophenes via chemo- and regioselective intramolecular cyclization of
 \a,\a'-bis(\b-oxodithioesters) at room temperature.
;
_journal_issue 2
_journal_name_full 'Organic &amp; biomolecular chemistry'
_journal_page_first 434
_journal_page_last 439
_journal_paper_doi 10.1039/c5ob02081f
_journal_volume 14
_journal_year 2015
_chemical_formula_sum 'C24 H24 O3 S4'
_chemical_formula_weight 488.70
_chemical_name_systematic
;
 ?
;
_space_group_IT_number 2
_symmetry_cell_setting triclinic
_symmetry_space_group_name_Hall '-P 1'
_symmetry_space_group_name_H-M 'P -1'
_atom_sites_solution_hydrogens geom
_atom_sites_solution_primary direct
_atom_sites_solution_secondary difmap
_audit_creation_method SHELXL-97
_cell_angle_alpha 96.786(5)
_cell_angle_beta 92.066(4)
_cell_angle_gamma 103.632(4)
_cell_formula_units_Z 2
_cell_length_a 8.0622(3)
_cell_length_b 8.0832(5)
_cell_length_c 19.3119(11)
_cell_measurement_reflns_used 2388
_cell_measurement_temperature 293(2)
_cell_measurement_theta_max 28.8358
_cell_measurement_theta_min 3.1875
_cell_volume 1211.84(11)
_computing_structure_refinement 'SHELXL-97 (Sheldrick, 1997)'
_diffrn_ambient_temperature 293(2)
_diffrn_detector_area_resol_mean 16.0938
_diffrn_measured_fraction_theta_full 0.998
_diffrn_measured_fraction_theta_max 0.865
_diffrn_measurement_device_type 'Xcalibur, Eos'
_diffrn_measurement_method '\w scans'
_diffrn_radiation_monochromator graphite
_diffrn_radiation_source 'fine-focus sealed tube'
_diffrn_radiation_type MoK\a
_diffrn_radiation_wavelength 0.71073
_diffrn_reflns_av_R_equivalents 0.0188
_diffrn_reflns_av_sigmaI/netI 0.0435
_diffrn_reflns_limit_h_max 10
_diffrn_reflns_limit_h_min -9
_diffrn_reflns_limit_k_max 6
_diffrn_reflns_limit_k_min -10
_diffrn_reflns_limit_l_max 26
_diffrn_reflns_limit_l_min -25
_diffrn_reflns_number 9169
_diffrn_reflns_theta_full 25.00
_diffrn_reflns_theta_max 28.90
_diffrn_reflns_theta_min 3.19
_exptl_absorpt_coefficient_mu 0.415
_exptl_absorpt_correction_T_max 1.00000
_exptl_absorpt_correction_T_min 0.83647
_exptl_absorpt_correction_type multi-scan
_exptl_crystal_colour Yellow
_exptl_crystal_density_diffrn 1.339
_exptl_crystal_density_method 'not measured'
_exptl_crystal_description triclinic
_exptl_crystal_F_000 464
_exptl_crystal_size_max 0.3
_exptl_crystal_size_mid 0.2
_exptl_crystal_size_min 0.1
_refine_diff_density_max 0.243
_refine_diff_density_min -0.347
_refine_diff_density_rms 0.048
_refine_ls_extinction_method none
_refine_ls_goodness_of_fit_ref 0.874
_refine_ls_hydrogen_treatment mixed
_refine_ls_matrix_type full
_refine_ls_number_parameters 280
_refine_ls_number_reflns 5500
_refine_ls_number_restraints 0
_refine_ls_restrained_S_all 0.874
_refine_ls_R_factor_all 0.0797
_refine_ls_R_factor_gt 0.0494
_refine_ls_shift/su_max 0.064
_refine_ls_shift/su_mean 0.019
_refine_ls_structure_factor_coef Fsqd
_refine_ls_weighting_details 'calc w=1/[\s^2^(Fo^2^)+(0.1082P)^2^+0.4851P] where P=(Fo^2^+2Fc^2^)/3'
_refine_ls_weighting_scheme calc
_refine_ls_wR_factor_gt 0.1407
_refine_ls_wR_factor_ref 0.1714
_reflns_number_gt 3790
_reflns_number_total 5500
_reflns_threshold_expression >2sigma(I)
_cod_data_source_file c5ob02081f3.cif
_cod_data_source_block bjr-340
_cod_depositor_comments 'Adding full bibliography for 7154772.cif.'
_cod_database_code 7154772

loop_
_symmetry_equiv_pos_as_xyz
'x, y, z'
'-x, -y, -z'

loop_
_atom_site_label
_atom_site_type_symbol
_atom_site_fract_x
_atom_site_fract_y
_atom_site_fract_z
_atom_site_U_iso_or_equiv
_atom_site_adp_type
_atom_site_occupancy
_atom_site_symmetry_multiplicity
_atom_site_calc_flag
_atom_site_refinement_flags
S4AA S 0.08700(9) 0.72686(9) 0.13159(4) 0.0483(2) Uani 1 1 d .
S0AA S -0.41039(9) 0.60835(12) 0.26005(4) 0.0573(2) Uani 1 1 d .
S1AA S 0.27811(10) 1.09244(11) 0.18304(5) 0.0633(3) Uani 1 1 d .
S2AA S -0.14303(11) 0.61938(16) 0.37232(4) 0.0779(3) Uani 1 1 d .
C7CA C -0.0792(3) 0.7026(3) 0.24146(12) 0.0394(6) Uani 1 1 d .
C0AA C -0.0640(3) 0.6079(3) 0.17941(13) 0.0408(6) Uani 1 1 d .
C1AA C -0.1474(3) 0.4295(3) 0.15063(12) 0.0393(5) Uani 1 1 d .
C2AA C 0.1927(3) 1.0672(4) 0.35978(13) 0.0441(6) Uani 1 1 d .
O O -0.3790(3) -0.0704(3) 0.06424(11) 0.0640(6) Uani 1 1 d .
O0AA O -0.0976(3) 1.0462(3) 0.32497(12) 0.0726(7) Uani 1 1 d .
C5AA C 0.0340(3) 0.8711(3) 0.25109(13) 0.0421(6) Uani 1 1 d .
C6AA C -0.1948(4) 0.3845(4) 0.07960(13) 0.0471(6) Uani 1 1 d .
H6AA H -0.1744 0.4686 0.0499 0.057 Uiso 1 1 calc R
O30 O 0.6175(3) 1.2744(4) 0.49670(11) 0.0750(7) Uani 1 1 d .
C8AA C -0.1780(3) 0.2999(4) 0.19317(13) 0.0451(6) Uani 1 1 d .
H8AA H -0.1463 0.3271 0.2407 0.054 Uiso 1 1 calc R
C9AA C -0.3021(3) 0.0903(3) 0.09637(14) 0.0452(6) Uani 1 1 d .
C0BA C -0.2538(3) 0.1325(4) 0.16684(14) 0.0478(6) Uani 1 1 d .
H0BA H -0.2725 0.0479 0.1964 0.057 Uiso 1 1 calc R
C1BA C 0.4838(4) 1.2008(4) 0.44954(14) 0.0528(7) Uani 1 1 d .
C2BA C -0.2712(4) 0.2179(4) 0.05284(14) 0.0512(7) Uani 1 1 d .
H2BA H -0.3024 0.1902 0.0053 0.061 Uiso 1 1 calc R
C3BA C 0.0339(3) 1.0009(4) 0.31360(14) 0.0490(7) Uani 1 1 d .
C4BA C 0.3418(4) 1.0142(4) 0.34900(14) 0.0490(6) Uani 1 1 d .
H4BA H 0.3442 0.9328 0.3110 0.059 Uiso 1 1 calc R
C5BA C 0.4873(4) 1.0791(4) 0.39324(15) 0.0518(7) Uani 1 1 d .
H5BA H 0.5862 1.0414 0.3852 0.062 Uiso 1 1 calc R
C6BA C -0.2044(3) 0.6422(4) 0.29376(13) 0.0450(6) Uani 1 1 d .
C7BA C 0.1283(3) 0.9043(4) 0.19468(14) 0.0456(6) Uani 1 1 d .
C8BA C 0.3352(4) 1.2554(5) 0.46112(15) 0.0639(9) Uani 1 1 d .
H8BA H 0.3330 1.3372 0.4990 0.077 Uiso 1 1 calc R
C9BA C 0.1921(4) 1.1897(4) 0.41717(15) 0.0570(8) Uani 1 1 d .
H9BA H 0.0932 1.2270 0.4256 0.068 Uiso 1 1 calc R
C0CA C -0.5412(4) 0.5359(5) 0.32883(17) 0.0660(9) Uani 1 1 d .
H0C1 H -0.5246 0.4260 0.3390 0.079 Uiso 1 1 calc R
H0C2 H -0.5092 0.6176 0.3709 0.079 Uiso 1 1 calc R
C1CA C -0.7256(4) 0.5184(5) 0.3062(2) 0.0718(10) Uani 1 1 d .
H1C1 H -0.7965 0.4801 0.3429 0.108 Uiso 1 1 calc R
H1C2 H -0.7568 0.4364 0.2649 0.108 Uiso 1 1 calc R
H1C3 H -0.7412 0.6277 0.2964 0.108 Uiso 1 1 calc R
C2CA C -0.4105(5) -0.2057(4) 0.1060(2) 0.0705(9) Uani 1 1 d .
H2C1 H -0.4648 -0.3114 0.0774 0.106 Uiso 1 1 calc R
H2C2 H -0.4838 -0.1817 0.1420 0.106 Uiso 1 1 calc R
H2C3 H -0.3041 -0.2157 0.1270 0.106 Uiso 1 1 calc R
C3CA C 0.7754(4) 1.2300(6) 0.4859(2) 0.0859(12) Uani 1 1 d .
H3C1 H 0.8583 1.2904 0.5228 0.129 Uiso 1 1 calc R
H3C2 H 0.8147 1.2611 0.4418 0.129 Uiso 1 1 calc R
H3C3 H 0.7600 1.1086 0.4859 0.129 Uiso 1 1 calc R
C4CA C 0.2897(6) 1.3188(5) 0.0897(2) 0.0911(13) Uani 1 1 d .
H4C1 H 0.2446 1.3459 0.0469 0.137 Uiso 1 1 calc R
H4C2 H 0.4088 1.3215 0.0864 0.137 Uiso 1 1 calc R
H4C3 H 0.2766 1.4015 0.1278 0.137 Uiso 1 1 calc R
C5CA C 0.1952(6) 1.1442(5) 0.10217(19) 0.0807(11) Uani 1 1 d .
H5C1 H 0.2078 1.0603 0.0637 0.097 Uiso 1 1 calc R
H5C2 H 0.0744 1.1404 0.1047 0.097 Uiso 1 1 calc R

loop_
_atom_site_aniso_label
_atom_site_aniso_U_11
_atom_site_aniso_U_22
_atom_site_aniso_U_33
_atom_site_aniso_U_23
_atom_site_aniso_U_13
_atom_site_aniso_U_12
S4AA 0.0469(4) 0.0504(4) 0.0433(4) 0.0041(3) 0.0137(3) 0.0025(3)
S0AA 0.0344(4) 0.0893(6) 0.0478(4) 0.0216(4) 0.0029(3) 0.0080(3)
S1AA 0.0536(5) 0.0524(5) 0.0760(5) 0.0130(4) 0.0044(4) -0.0048(3)
S2AA 0.0514(5) 0.1490(10) 0.0358(4) 0.0206(5) 0.0033(3) 0.0246(5)
C7CA 0.0314(12) 0.0527(15) 0.0334(12) 0.0049(11) 0.0012(9) 0.0095(11)
C0AA 0.0341(12) 0.0491(15) 0.0375(12) 0.0093(11) 0.0041(10) 0.0044(10)
C1AA 0.0369(12) 0.0438(14) 0.0347(12) 0.0044(10) 0.0028(10) 0.0051(10)
C2AA 0.0401(14) 0.0478(15) 0.0424(13) -0.0003(11) 0.0027(11) 0.0099(11)
O 0.0827(16) 0.0432(12) 0.0565(12) 0.0045(10) -0.0156(11) 0.0001(10)
O0AA 0.0493(12) 0.0981(18) 0.0694(14) -0.0239(13) -0.0080(10) 0.0348(12)
C5AA 0.0342(12) 0.0470(15) 0.0435(13) 0.0017(11) -0.0001(10) 0.0093(11)
C6AA 0.0535(16) 0.0500(16) 0.0364(13) 0.0131(12) 0.0021(11) 0.0060(12)
O30 0.0508(12) 0.112(2) 0.0505(12) -0.0156(12) -0.0091(10) 0.0106(12)
C8AA 0.0440(14) 0.0547(17) 0.0334(12) 0.0066(11) 0.0004(10) 0.0058(12)
C9AA 0.0421(14) 0.0423(15) 0.0470(14) 0.0057(12) -0.0040(11) 0.0032(11)
C0BA 0.0464(15) 0.0527(17) 0.0438(14) 0.0166(12) 0.0005(11) 0.0062(12)
C1BA 0.0441(15) 0.0672(19) 0.0413(14) 0.0020(13) -0.0005(11) 0.0047(13)
C2BA 0.0616(17) 0.0519(17) 0.0347(13) 0.0033(12) -0.0063(12) 0.0054(13)
C3BA 0.0430(15) 0.0558(17) 0.0469(15) -0.0013(13) 0.0002(12) 0.0139(12)
C4BA 0.0492(15) 0.0505(16) 0.0458(14) -0.0048(12) -0.0018(12) 0.0152(12)
C5BA 0.0430(15) 0.0596(18) 0.0532(16) 0.0019(14) -0.0030(12) 0.0168(13)
C6BA 0.0366(13) 0.0586(17) 0.0388(13) 0.0068(12) 0.0036(10) 0.0095(12)
C7BA 0.0385(13) 0.0474(15) 0.0477(14) 0.0020(12) 0.0035(11) 0.0058(11)
C8BA 0.0522(18) 0.089(3) 0.0424(15) -0.0186(16) 0.0046(13) 0.0134(17)
C9BA 0.0435(15) 0.074(2) 0.0508(16) -0.0096(15) 0.0066(12) 0.0165(14)
C0CA 0.0433(16) 0.095(3) 0.0624(19) 0.0227(18) 0.0186(14) 0.0139(16)
C1CA 0.0384(16) 0.069(2) 0.108(3) 0.012(2) 0.0179(17) 0.0114(15)
C2CA 0.074(2) 0.0467(18) 0.086(2) 0.0154(17) -0.0037(18) 0.0045(16)
C3CA 0.0485(19) 0.129(4) 0.072(2) -0.005(2) -0.0130(16) 0.015(2)
C4CA 0.110(3) 0.071(3) 0.099(3) 0.031(2) 0.026(3) 0.023(2)
C5CA 0.095(3) 0.074(3) 0.067(2) 0.0204(19) 0.0143(19) 0.002(2)

loop_
_atom_type_symbol
_atom_type_description
_atom_type_scat_dispersion_real
_atom_type_scat_dispersion_imag
_atom_type_scat_source
C C 0.0033 0.0016 'International Tables Vol C Tables 4.2.6.8 and 6.1.1.4'
H H 0.0000 0.0000 'International Tables Vol C Tables 4.2.6.8 and 6.1.1.4'
O O 0.0106 0.0060 'International Tables Vol C Tables 4.2.6.8 and 6.1.1.4'
S S 0.1246 0.1234 'International Tables Vol C Tables 4.2.6.8 and 6.1.1.4'

loop_
_geom_angle_atom_site_label_1
_geom_angle_atom_site_label_2
_geom_angle_atom_site_label_3
_geom_angle
C0AA S4AA C7BA 92.83(13)
C6BA S0AA C0CA 105.19(14)
C7BA S1AA C5CA 101.95(16)
C0AA C7CA C5AA 113.4(2)
C0AA C7CA C6BA 124.3(2)
C5AA C7CA C6BA 122.3(2)
C7CA C0AA C1AA 131.2(2)
C7CA C0AA S4AA 110.25(19)
C1AA C0AA S4AA 118.53(18)
C8AA C1AA C6AA 117.8(2)
C8AA C1AA C0AA 121.1(2)
C6AA C1AA C0AA 121.1(2)
C4BA C2AA C9BA 118.1(2)
C4BA C2AA C3BA 123.4(2)
C9BA C2AA C3BA 118.5(2)
C9AA O C2CA 117.7(2)
C7BA C5AA C7CA 112.6(2)
C7BA C5AA C3BA 124.3(2)
C7CA C5AA C3BA 122.8(2)
C2BA C6AA C1AA 121.0(2)
C1BA O30 C3CA 117.9(3)
C0BA C8AA C1AA 121.7(2)
O C9AA C0BA 125.2(3)
O C9AA C2BA 115.4(2)
C0BA C9AA C2BA 119.4(2)
C8AA C0BA C9AA 119.8(3)
O30 C1BA C5BA 124.9(3)
O30 C1BA C8BA 115.2(3)
C5BA C1BA C8BA 119.9(3)
C6AA C2BA C9AA 120.4(2)
O0AA C3BA C2AA 122.4(2)
O0AA C3BA C5AA 118.6(2)
C2AA C3BA C5AA 119.0(2)
C2AA C4BA C5BA 121.7(3)
C1BA C5BA C4BA 119.1(3)
C7CA C6BA S2AA 121.92(19)
C7CA C6BA S0AA 111.28(18)
S2AA C6BA S0AA 126.77(16)
C5AA C7BA S4AA 110.9(2)
C5AA C7BA S1AA 128.2(2)
S4AA C7BA S1AA 120.89(15)
C9BA C8BA C1BA 120.4(3)
C8BA C9BA C2AA 120.8(3)
C1CA C0CA S0AA 109.0(2)
C4CA C5CA S1AA 109.8(3)

loop_
_geom_bond_atom_site_label_1
_geom_bond_atom_site_label_2
_geom_bond_distance
S4AA C0AA 1.732(2)
S4AA C7BA 1.728(3)
S0AA C6BA 1.710(3)
S0AA C0CA 1.793(3)
S1AA C7BA 1.748(3)
S1AA C5CA 1.809(4)
S2AA C6BA 1.623(3)
C7CA C0AA 1.369(3)
C7CA C5AA 1.437(4)
C7CA C6BA 1.495(3)
C0AA C1AA 1.472(4)
C1AA C8AA 1.389(4)
C1AA C6AA 1.393(3)
C2AA C4BA 1.382(4)
C2AA C9BA 1.397(4)
C2AA C3BA 1.484(4)
O C9AA 1.364(3)
O C2CA 1.415(4)
O0AA C3BA 1.220(3)
C5AA C7BA 1.367(4)
C5AA C3BA 1.503(4)
C6AA C2BA 1.371(4)
O30 C1BA 1.358(3)
O30 C3CA 1.417(4)
C8AA C0BA 1.374(4)
C9AA C0BA 1.382(4)
C9AA C2BA 1.390(4)
C1BA C5BA 1.383(4)
C1BA C8BA 1.388(4)
C4BA C5BA 1.383(4)
C8BA C9BA 1.367(4)
C0CA C1CA 1.503(4)
C4CA C5CA 1.489(5)
